data_7018509
loop_
_publ_author_name
'Chen, Zhenxia'
'Yang, Haiyang'
'Deng, Mingli'
'Ling, Yun'
'Weng, Linhong'
'Zhou, Yaming'

_publ_section_title
;
 Metal complexes as templates: syntheses, structures, and luminescent
 properties of two zinc phosphonocarboxylates with ABW-zeolite topology.
;
_journal_issue 14
_journal_name_full 'Dalton transactions (Cambridge, England : 2003)'
_journal_page_first 4079
_journal_page_last 4083
_journal_paper_doi 10.1039/c2dt12060g
_journal_volume 41
_journal_year 2012
_chemical_formula_moiety 'C24 H18 N2 O11 P2 Zn3, (H2 O)'
_chemical_formula_sum 'C24 H18 N2 O12 P2 Zn3'
_chemical_formula_weight 784.45
_chemical_name_systematic
;
?
;
_space_group_IT_number 2
_symmetry_cell_setting triclinic
_symmetry_space_group_name_Hall '-P 1'
_symmetry_space_group_name_H-M 'P -1'
_atom_sites_solution_hydrogens geom
_atom_sites_solution_primary direct
_atom_sites_solution_secondary difmap
_audit_creation_method SHELXL-97
_cell_angle_alpha 88.308(4)
_cell_angle_beta 86.341(5)
_cell_angle_gamma 74.338(4)
_cell_formula_units_Z 4
_cell_length_a 10.299(3)
_cell_length_b 14.826(4)
_cell_length_c 19.221(6)
_cell_measurement_reflns_used 802
_cell_measurement_temperature 293(2)
_cell_measurement_theta_max 25.957
_cell_measurement_theta_min 2.350
_cell_volume 2819.9(14)
_computing_cell_refinement 'Bruker SMART'
_computing_data_collection 'Bruker SMART'
_computing_data_reduction 'Bruker SHELXTL'
_computing_molecular_graphics 'Bruker SHELXTL'
_computing_publication_material 'Bruker SHELXTL'
_computing_structure_refinement 'SHELXL-97 (Sheldrick, 1997)'
_computing_structure_solution 'SHELXS-97 (Sheldrick, 1990)'
_diffrn_ambient_temperature 293(2)
_diffrn_measured_fraction_theta_full 0.979
_diffrn_measured_fraction_theta_max 0.979
_diffrn_measurement_device_type 'CCD area detector'
_diffrn_measurement_method 'phi and omega scans'
_diffrn_radiation_monochromator graphite
_diffrn_radiation_source 'fine-focus sealed tube'
_diffrn_radiation_type MoK\a
_diffrn_radiation_wavelength 0.71073
_diffrn_reflns_av_R_equivalents 0.0451
_diffrn_reflns_av_sigmaI/netI 0.0852
_diffrn_reflns_limit_h_max 6
_diffrn_reflns_limit_h_min -12
_diffrn_reflns_limit_k_max 16
_diffrn_reflns_limit_k_min -17
_diffrn_reflns_limit_l_max 22
_diffrn_reflns_limit_l_min -22
_diffrn_reflns_number 11692
_diffrn_reflns_theta_full 25.00
_diffrn_reflns_theta_max 25.00
_diffrn_reflns_theta_min 1.43
_exptl_absorpt_coefficient_mu 2.712
_exptl_absorpt_correction_T_max 0.8763
_exptl_absorpt_correction_T_min 0.7367
_exptl_absorpt_correction_type multi-scan
_exptl_absorpt_process_details sadabs
_exptl_crystal_colour colorless
_exptl_crystal_density_diffrn 1.848
_exptl_crystal_density_method 'not measured'
_exptl_crystal_description column
_exptl_crystal_F_000 1568
_exptl_crystal_size_max 0.12
_exptl_crystal_size_mid 0.08
_exptl_crystal_size_min 0.05
_refine_diff_density_max 0.713
_refine_diff_density_min -0.611
_refine_diff_density_rms 0.136
_refine_ls_extinction_method none
_refine_ls_goodness_of_fit_ref 0.944
_refine_ls_hydrogen_treatment constr
_refine_ls_matrix_type full
_refine_ls_number_parameters 775
_refine_ls_number_reflns 9726
_refine_ls_number_restraints 0
_refine_ls_restrained_S_all 0.944
_refine_ls_R_factor_all 0.0722
_refine_ls_R_factor_gt 0.0456
_refine_ls_shift/su_max 0.001
_refine_ls_shift/su_mean 0.000
_refine_ls_structure_factor_coef Fsqd
_refine_ls_weighting_details 'calc w=1/[\s^2^(Fo^2^)+(0.0519P)^2^+0.0000P] where P=(Fo^2^+2Fc^2^)/3'
_refine_ls_weighting_scheme calc
_refine_ls_wR_factor_gt 0.1023
_refine_ls_wR_factor_ref 0.1215
_reflns_number_gt 6578
_reflns_number_total 9726
_reflns_threshold_expression >2sigma(I)
_cod_data_source_file c2dt12060g.txt
_cod_data_source_block a01117c
_cod_depositor_comments
;
The following automatic conversions were performed:

'_symmetry_cell_setting' value 'Triclinic' changed to 'triclinic'
according to /home/saulius/struct/CIF-dictionaries/cif_core.dic
dictionary named 'cif_core.dic' version 2.4.1 from 2010-06-29.

Automatic conversion script
Id: cif_fix_values 1715 2011-07-08 13:25:40Z adriana 
;
_cod_original_cell_volume 2819.9(15)
_cod_original_sg_symbol_H-M P-1
_cod_database_code 7018509

loop_
_symmetry_equiv_pos_as_xyz
'x, y, z'
'-x, -y, -z'

loop_
_atom_site_label
_atom_site_type_symbol
_atom_site_fract_x
_atom_site_fract_y
_atom_site_fract_z
_atom_site_U_iso_or_equiv
_atom_site_adp_type
_atom_site_occupancy
_atom_site_symmetry_multiplicity
_atom_site_calc_flag
_atom_site_refinement_flags
Zn1 Zn -0.39958(7) 0.42265(5) 0.57046(3) 0.02017(17) Uani 1 1 d .
Zn2 Zn 0.17807(7) 0.24573(5) 0.48816(4) 0.02708(19) Uani 1 1 d .
Zn3 Zn 0.11170(7) 0.43895(4) 0.57020(3) 0.02140(17) Uani 1 1 d .
Zn4 Zn -0.31380(7) 0.92989(5) 0.93303(3) 0.02120(17) Uani 1 1 d .
Zn5 Zn 0.19512(7) 0.93553(5) 0.92815(3) 0.02122(17) Uani 1 1 d .
Zn6 Zn 0.18580(8) 0.74424(5) 1.01141(4) 0.02787(19) Uani 1 1 d .
P1 P -0.20143(15) 0.55524(10) 0.58410(8) 0.0184(3) Uani 1 1 d .
P2 P 0.31256(15) 0.55812(10) 0.58083(8) 0.0190(3) Uani 1 1 d .
P3 P 0.39708(16) 0.05361(11) 0.91235(8) 0.0207(3) Uani 1 1 d .
P4 P -0.10486(15) 1.05613(10) 0.91777(8) 0.0188(3) Uani 1 1 d .
O1 O -0.3326(4) 0.5303(3) 0.5858(2) 0.0277(10) Uani 1 1 d .
O2 O -0.1833(4) 0.6191(3) 0.5209(2) 0.0243(10) Uani 1 1 d .
O3 O -0.0802(4) 0.4705(3) 0.5852(2) 0.0239(9) Uani 1 1 d .
O4 O -0.0253(4) 0.2873(3) 0.4890(2) 0.0343(11) Uani 1 1 d .
O5 O 0.1965(5) 0.2163(3) 0.5911(2) 0.0424(13) Uani 1 1 d .
O6 O 0.1805(4) 0.3497(3) 0.6438(2) 0.0384(12) Uani 1 1 d .
O7 O 0.3186(4) 0.1145(3) 0.9714(2) 0.0295(10) Uani 1 1 d .
O8 O 0.5472(4) 0.0413(3) 0.9121(2) 0.0298(10) Uani 1 1 d .
O9 O 0.3650(4) -0.0404(3) 0.9105(2) 0.0257(10) Uani 1 1 d .
O10 O 0.1673(4) 0.5525(3) 0.5730(2) 0.0207(9) Uani 1 1 d .
O11 O 0.3540(4) 0.6189(3) 0.5245(2) 0.0240(9) Uani 1 1 d .
O12 O 0.4050(4) 0.4619(3) 0.5870(2) 0.0229(9) Uani 1 1 d .
O13 O 0.2237(5) 0.7047(3) 0.9129(2) 0.0455(13) Uani 1 1 d .
O14 O 0.1981(5) 0.8432(3) 0.8579(2) 0.0463(13) Uani 1 1 d .
O15 O -0.0222(4) 0.7757(3) 1.0066(2) 0.0353(11) Uani 1 1 d .
O16 O 0.0451(4) 1.0439(3) 0.9209(2) 0.0224(9) Uani 1 1 d .
O17 O -0.1831(4) 1.1213(2) 0.97701(19) 0.0213(9) Uani 1 1 d .
O18 O -0.1428(4) 0.9651(3) 0.9199(2) 0.0245(9) Uani 1 1 d .
O19 O -0.3502(5) 1.3297(3) 0.6443(2) 0.0449(13) Uani 1 1 d .
O20 O -0.1676(5) 1.2367(4) 0.5930(2) 0.0484(13) Uani 1 1 d .
O21 O -0.3098(5) 0.8376(3) 0.8634(2) 0.0393(12) Uani 1 1 d .
O22 O -0.1136(5) 0.7400(4) 0.8876(2) 0.0543(15) Uani 1 1 d .
N1 N 0.1928(6) 0.1515(4) 0.4071(3) 0.0365(14) Uani 1 1 d .
N2 N 0.3868(5) 0.1875(4) 0.4704(3) 0.0367(14) Uani 1 1 d .
N3 N 0.1886(7) 0.6533(4) 1.0947(3) 0.0451(16) Uani 1 1 d .
N4 N 0.3979(5) 0.6916(4) 1.0261(3) 0.0364(14) Uani 1 1 d .
C1 C -0.2054(6) 0.6233(4) 0.6602(3) 0.0201(13) Uani 1 1 d .
C2 C -0.3266(6) 0.6758(4) 0.6916(3) 0.0298(15) Uani 1 1 d .
H2 H -0.4071 0.6782 0.6713 0.036 Uiso 1 1 calc R
C3 C -0.3301(6) 0.7247(4) 0.7524(3) 0.0324(16) Uani 1 1 d .
H3 H -0.4118 0.7609 0.7719 0.039 Uiso 1 1 calc R
C4 C -0.2108(7) 0.7190(4) 0.7837(3) 0.0284(15) Uani 1 1 d .
C5 C -0.0923(6) 0.6682(5) 0.7535(3) 0.0369(17) Uani 1 1 d .
H5 H -0.0125 0.6642 0.7750 0.044 Uiso 1 1 calc R
C6 C -0.0872(6) 0.6220(5) 0.6910(3) 0.0332(16) Uani 1 1 d .
H6 H -0.0042 0.5902 0.6700 0.040 Uiso 1 1 calc R
C7 C -0.2120(7) 0.7700(5) 0.8508(3) 0.0329(16) Uani 1 1 d .
C8 C 0.3004(6) 0.6175(4) 0.6630(3) 0.0238(14) Uani 1 1 d .
C9 C 0.2901(7) 0.7109(4) 0.6668(3) 0.0321(16) Uani 1 1 d .
H9 H 0.2997 0.7448 0.6262 0.038 Uiso 1 1 calc R
C10 C 0.2654(7) 0.7558(5) 0.7306(3) 0.0392(18) Uani 1 1 d .
H10 H 0.2582 0.8196 0.7323 0.047 Uiso 1 1 calc R
C11 C 0.2515(6) 0.7067(4) 0.7912(3) 0.0258(14) Uani 1 1 d .
C12 C 0.2642(7) 0.6132(4) 0.7877(3) 0.0341(16) Uani 1 1 d .
H12 H 0.2542 0.5795 0.8283 0.041 Uiso 1 1 calc R
C13 C 0.2923(7) 0.5667(4) 0.7237(3) 0.0336(16) Uani 1 1 d .
H13 H 0.3054 0.5023 0.7222 0.040 Uiso 1 1 calc R
C14 C 0.2228(7) 0.7554(5) 0.8596(3) 0.0356(17) Uani 1 1 d .
C15 C 0.3425(6) 0.1147(4) 0.8320(3) 0.0219(13) Uani 1 1 d .
C16 C 0.3192(6) 0.0680(4) 0.7752(3) 0.0291(15) Uani 1 1 d .
H16 H 0.3312 0.0036 0.7786 0.035 Uiso 1 1 calc R
C17 C 0.2785(6) 0.1137(4) 0.7137(3) 0.0292(15) Uani 1 1 d .
H17 H 0.2671 0.0797 0.6757 0.035 Uiso 1 1 calc R
C18 C 0.2543(6) 0.2109(5) 0.7081(3) 0.0290(15) Uani 1 1 d .
C19 C 0.2761(7) 0.2601(5) 0.7651(3) 0.0407(18) Uani 1 1 d .
H19 H 0.2607 0.3248 0.7625 0.049 Uiso 1 1 calc R
C20 C 0.3206(8) 0.2117(5) 0.8253(3) 0.045(2) Uani 1 1 d .
H20 H 0.3367 0.2448 0.8627 0.055 Uiso 1 1 calc R
C21 C 0.2054(6) 0.2626(5) 0.6427(3) 0.0324(16) Uani 1 1 d .
C22 C -0.1520(6) 1.1195(4) 0.8381(3) 0.0207(13) Uani 1 1 d .
C23 C -0.0483(7) 1.1172(5) 0.7860(3) 0.0391(18) Uani 1 1 d .
H23 H 0.0407 1.0853 0.7938 0.047 Uiso 1 1 calc R
C24 C -0.0811(7) 1.1630(5) 0.7237(3) 0.0436(19) Uani 1 1 d .
H24 H -0.0134 1.1609 0.6888 0.052 Uiso 1 1 calc R
C25 C -0.2142(6) 1.2127(4) 0.7116(3) 0.0258(14) Uani 1 1 d .
C26 C -0.3131(6) 1.2128(4) 0.7631(3) 0.0295(15) Uani 1 1 d .
H26 H -0.4020 1.2455 0.7560 0.035 Uiso 1 1 calc R
C27 C -0.2822(6) 1.1650(4) 0.8254(3) 0.0266(14) Uani 1 1 d .
H27 H -0.3510 1.1639 0.8589 0.032 Uiso 1 1 calc R
C28 C -0.2418(6) 1.2616(5) 0.6435(3) 0.0315(15) Uani 1 1 d .
C29 C 0.0876(9) 0.1471(6) 0.3708(4) 0.067(3) Uani 1 1 d .
H29 H 0.0020 0.1851 0.3833 0.080 Uiso 1 1 calc R
C30 C 0.1048(10) 0.0864(7) 0.3146(5) 0.077(3) Uani 1 1 d .
H30 H 0.0301 0.0807 0.2921 0.093 Uiso 1 1 calc R
C31 C 0.2250(12) 0.0382(6) 0.2938(5) 0.079(3) Uani 1 1 d .
H31 H 0.2366 0.0017 0.2542 0.095 Uiso 1 1 calc R
C32 C 0.3385(10) 0.0402(6) 0.3304(5) 0.069(3) Uani 1 1 d .
H32 H 0.4251 0.0038 0.3178 0.083 Uiso 1 1 calc R
C33 C 0.3113(8) 0.1012(5) 0.3873(4) 0.0400(18) Uani 1 1 d .
C34 C 0.4256(8) 0.1138(5) 0.4280(4) 0.0448(19) Uani 1 1 d .
C35 C 0.5529(9) 0.0594(6) 0.4228(5) 0.076(3) Uani 1 1 d .
H35 H 0.5767 0.0072 0.3942 0.091 Uiso 1 1 calc R
C36 C 0.6474(9) 0.0827(7) 0.4608(6) 0.080(3) Uani 1 1 d .
H36 H 0.7359 0.0451 0.4578 0.096 Uiso 1 1 calc R
C37 C 0.6171(8) 0.1565(6) 0.5014(5) 0.064(3) Uani 1 1 d .
H37 H 0.6824 0.1727 0.5258 0.077 Uiso 1 1 calc R
C38 C 0.4815(9) 0.2093(6) 0.5061(4) 0.061(2) Uani 1 1 d .
H38 H 0.4565 0.2611 0.5349 0.073 Uiso 1 1 calc R
C39 C 0.0779(9) 0.6503(6) 1.1353(4) 0.060(2) Uani 1 1 d .
H39 H -0.0070 0.6814 1.1204 0.072 Uiso 1 1 calc R
C40 C 0.0869(12) 0.6024(7) 1.1986(5) 0.092(3) Uani 1 1 d .
H40 H 0.0117 0.6060 1.2290 0.110 Uiso 1 1 calc R
C41 C 0.2198(13) 0.5468(8) 1.2145(6) 0.107(4) Uani 1 1 d .
H41 H 0.2315 0.5051 1.2522 0.129 Uiso 1 1 calc R
C42 C 0.3224(10) 0.5558(6) 1.1755(6) 0.083(3) Uani 1 1 d .
H42 H 0.4086 0.5266 1.1895 0.099 Uiso 1 1 calc R
C43 C 0.3104(7) 0.6057(5) 1.1149(4) 0.0420(19) Uani 1 1 d .
C44 C 0.4235(8) 0.6193(5) 1.0708(4) 0.050(2) Uani 1 1 d .
C45 C 0.5599(9) 0.5593(6) 1.0728(6) 0.088(4) Uani 1 1 d .
H45 H 0.5803 0.5041 1.0990 0.105 Uiso 1 1 calc R
C46 C 0.6543(9) 0.5880(8) 1.0347(7) 0.107(4) Uani 1 1 d .
H46 H 0.7435 0.5538 1.0393 0.129 Uiso 1 1 calc R
C47 C 0.6335(9) 0.6609(7) 0.9904(6) 0.084(3) Uani 1 1 d .
H47 H 0.7028 0.6766 0.9636 0.101 Uiso 1 1 calc R
C48 C 0.5009(9) 0.7104(6) 0.9883(4) 0.061(2) Uani 1 1 d .
H48 H 0.4809 0.7616 0.9578 0.073 Uiso 1 1 calc R
O23 O 0.9769(11) 0.4514(6) 0.0697(5) 0.176(4) Uani 1 1 d .
O24 O 0.9833(10) 0.9369(6) 0.4449(5) 0.170(4) Uani 1 1 d .

loop_
_atom_site_aniso_label
_atom_site_aniso_U_11
_atom_site_aniso_U_22
_atom_site_aniso_U_33
_atom_site_aniso_U_23
_atom_site_aniso_U_13
_atom_site_aniso_U_12
Zn1 0.0187(4) 0.0222(4) 0.0177(4) -0.0007(3) -0.0017(3) -0.0020(3)
Zn2 0.0316(5) 0.0239(4) 0.0228(4) -0.0030(3) -0.0038(3) -0.0015(3)
Zn3 0.0252(4) 0.0189(4) 0.0176(4) -0.0005(3) -0.0022(3) -0.0015(3)
Zn4 0.0227(4) 0.0219(4) 0.0181(4) -0.0031(3) -0.0035(3) -0.0036(3)
Zn5 0.0242(4) 0.0205(4) 0.0185(4) -0.0026(3) -0.0013(3) -0.0050(3)
Zn6 0.0374(5) 0.0244(4) 0.0194(4) -0.0005(3) -0.0041(3) -0.0037(3)
P1 0.0182(9) 0.0196(8) 0.0176(8) -0.0060(6) -0.0004(6) -0.0048(6)
P2 0.0171(8) 0.0217(8) 0.0172(8) -0.0055(6) -0.0005(6) -0.0034(7)
P3 0.0178(9) 0.0238(8) 0.0178(8) 0.0025(6) -0.0020(6) -0.0012(7)
P4 0.0184(9) 0.0214(8) 0.0161(8) 0.0003(6) -0.0031(6) -0.0042(7)
O1 0.019(2) 0.028(2) 0.037(3) -0.012(2) 0.0021(19) -0.0086(19)
O2 0.033(3) 0.016(2) 0.021(2) -0.0024(17) 0.0017(19) -0.0022(18)
O3 0.017(2) 0.021(2) 0.031(2) -0.0056(18) -0.0011(18) 0.0002(18)
O4 0.026(3) 0.033(3) 0.042(3) 0.005(2) 0.002(2) -0.006(2)
O5 0.061(3) 0.052(3) 0.018(2) 0.012(2) -0.015(2) -0.020(3)
O6 0.038(3) 0.038(3) 0.032(3) 0.012(2) -0.005(2) 0.001(2)
O7 0.036(3) 0.030(2) 0.019(2) 0.0025(18) -0.0004(19) -0.003(2)
O8 0.023(2) 0.032(2) 0.036(3) 0.009(2) -0.007(2) -0.010(2)
O9 0.020(2) 0.023(2) 0.031(2) 0.0018(18) 0.0011(19) -0.0003(18)
O10 0.013(2) 0.022(2) 0.027(2) -0.0056(17) -0.0023(17) -0.0032(17)
O11 0.026(2) 0.025(2) 0.019(2) -0.0048(17) -0.0010(18) -0.0048(19)
O12 0.018(2) 0.021(2) 0.028(2) -0.0015(18) 0.0003(18) -0.0024(18)
O13 0.064(4) 0.049(3) 0.019(3) -0.012(2) -0.002(2) -0.005(3)
O14 0.064(4) 0.038(3) 0.037(3) -0.021(2) 0.002(3) -0.013(3)
O15 0.033(3) 0.034(3) 0.038(3) -0.004(2) -0.014(2) -0.006(2)
O16 0.011(2) 0.026(2) 0.029(2) 0.0015(18) -0.0052(18) -0.0024(17)
O17 0.027(2) 0.017(2) 0.016(2) -0.0019(16) 0.0010(18) -0.0001(18)
O18 0.022(2) 0.020(2) 0.032(2) -0.0021(18) -0.0015(19) -0.0052(18)
O19 0.051(3) 0.047(3) 0.030(3) 0.020(2) -0.008(2) -0.003(3)
O20 0.039(3) 0.066(4) 0.030(3) 0.017(3) 0.002(2) 0.000(3)
O21 0.038(3) 0.043(3) 0.034(3) -0.025(2) -0.002(2) -0.003(2)
O22 0.062(4) 0.063(4) 0.038(3) -0.019(3) -0.023(3) -0.010(3)
N1 0.036(4) 0.030(3) 0.042(4) -0.012(3) 0.000(3) -0.007(3)
N2 0.027(3) 0.034(3) 0.045(4) -0.011(3) -0.003(3) -0.001(3)
N3 0.072(5) 0.034(3) 0.036(4) 0.017(3) -0.016(3) -0.025(3)
N4 0.032(4) 0.032(3) 0.039(4) 0.005(3) 0.001(3) 0.000(3)
C1 0.023(3) 0.020(3) 0.017(3) -0.003(2) -0.002(3) -0.006(3)
C2 0.023(4) 0.040(4) 0.026(4) -0.007(3) -0.009(3) -0.005(3)
C3 0.023(4) 0.033(4) 0.035(4) -0.016(3) -0.005(3) 0.005(3)
C4 0.037(4) 0.032(4) 0.020(3) -0.008(3) -0.003(3) -0.015(3)
C5 0.019(4) 0.054(5) 0.037(4) -0.019(3) -0.007(3) -0.006(3)
C6 0.018(4) 0.044(4) 0.037(4) -0.025(3) 0.008(3) -0.007(3)
C7 0.039(4) 0.037(4) 0.027(4) -0.015(3) 0.000(3) -0.016(3)
C8 0.022(3) 0.031(4) 0.020(3) -0.003(3) -0.006(3) -0.007(3)
C9 0.044(4) 0.026(4) 0.026(4) -0.005(3) 0.001(3) -0.010(3)
C10 0.059(5) 0.027(4) 0.036(4) -0.011(3) 0.001(4) -0.017(4)
C11 0.017(3) 0.030(4) 0.028(4) -0.013(3) 0.004(3) -0.003(3)
C12 0.047(5) 0.036(4) 0.018(3) 0.003(3) -0.007(3) -0.007(3)
C13 0.051(5) 0.026(4) 0.021(3) -0.002(3) -0.005(3) -0.005(3)
C14 0.027(4) 0.054(5) 0.027(4) -0.013(3) -0.005(3) -0.010(3)
C15 0.012(3) 0.033(4) 0.017(3) 0.005(3) 0.000(2) -0.002(3)
C16 0.024(4) 0.028(4) 0.027(4) 0.001(3) -0.001(3) 0.008(3)
C17 0.028(4) 0.034(4) 0.021(3) -0.003(3) 0.001(3) 0.001(3)
C18 0.028(4) 0.042(4) 0.021(3) 0.009(3) -0.003(3) -0.015(3)
C19 0.059(5) 0.028(4) 0.036(4) 0.014(3) -0.015(4) -0.013(4)
C20 0.086(6) 0.038(4) 0.026(4) 0.010(3) -0.027(4) -0.035(4)
C21 0.022(4) 0.046(5) 0.029(4) 0.011(3) -0.004(3) -0.010(3)
C22 0.021(3) 0.020(3) 0.021(3) 0.000(2) -0.005(3) -0.003(3)
C23 0.026(4) 0.066(5) 0.023(4) 0.014(3) -0.006(3) -0.009(4)
C24 0.037(4) 0.076(6) 0.021(4) 0.018(4) -0.002(3) -0.024(4)
C25 0.019(4) 0.023(3) 0.031(4) 0.003(3) -0.005(3) 0.003(3)
C26 0.024(4) 0.037(4) 0.025(4) 0.009(3) -0.009(3) -0.003(3)
C27 0.019(3) 0.036(4) 0.023(3) -0.003(3) 0.003(3) -0.005(3)
C28 0.022(4) 0.040(4) 0.029(4) 0.008(3) 0.000(3) -0.004(3)
C29 0.079(7) 0.067(6) 0.064(6) -0.016(5) -0.024(5) -0.029(5)
C30 0.053(6) 0.089(7) 0.093(8) -0.051(6) -0.008(6) -0.020(5)
C31 0.117(10) 0.065(7) 0.066(7) -0.036(5) -0.002(6) -0.042(6)
C32 0.092(8) 0.055(6) 0.065(6) -0.029(5) 0.017(5) -0.029(5)
C33 0.049(5) 0.029(4) 0.042(4) -0.014(3) 0.009(4) -0.011(4)
C34 0.051(5) 0.034(4) 0.051(5) -0.002(4) -0.001(4) -0.015(4)
C35 0.037(5) 0.057(6) 0.117(9) -0.045(6) 0.017(5) 0.013(4)
C36 0.024(5) 0.079(7) 0.124(10) 0.004(7) 0.003(5) 0.006(5)
C37 0.024(5) 0.071(6) 0.090(7) -0.015(5) -0.010(5) 0.005(4)
C38 0.070(7) 0.055(6) 0.058(6) -0.009(4) -0.008(5) -0.017(5)
C39 0.055(6) 0.063(6) 0.059(6) 0.021(5) 0.004(5) -0.013(5)
C40 0.110(9) 0.088(8) 0.076(7) 0.033(6) 0.027(6) -0.033(7)
C41 0.119(11) 0.107(9) 0.096(9) 0.073(8) -0.016(8) -0.038(8)
C42 0.072(7) 0.071(7) 0.097(8) 0.047(6) -0.019(6) -0.007(6)
C43 0.035(5) 0.033(4) 0.051(5) 0.014(4) -0.011(4) 0.002(3)
C44 0.058(6) 0.040(5) 0.055(5) 0.008(4) -0.019(4) -0.015(4)
C45 0.044(6) 0.060(6) 0.138(10) 0.037(6) -0.011(6) 0.019(5)
C46 0.023(6) 0.101(9) 0.175(13) 0.025(9) 0.002(7) 0.020(6)
C47 0.036(6) 0.088(8) 0.107(9) 0.006(7) 0.013(5) 0.016(5)
C48 0.064(6) 0.060(6) 0.059(6) 0.009(5) -0.006(5) -0.018(5)
O23 0.218(11) 0.121(8) 0.184(11) 0.047(7) -0.031(9) -0.035(7)
O24 0.211(10) 0.132(8) 0.125(8) -0.032(6) -0.032(7) 0.033(7)

loop_
_atom_type_symbol
_atom_type_description
_atom_type_scat_dispersion_real
_atom_type_scat_dispersion_imag
_atom_type_scat_source
C C 0.0033 0.0016 'International Tables Vol C Tables 4.2.6.8 and 6.1.1.4'
H H 0.0000 0.0000 'International Tables Vol C Tables 4.2.6.8 and 6.1.1.4'
N N 0.0061 0.0033 'International Tables Vol C Tables 4.2.6.8 and 6.1.1.4'
O O 0.0106 0.0060 'International Tables Vol C Tables 4.2.6.8 and 6.1.1.4'
P P 0.1023 0.0942 'International Tables Vol C Tables 4.2.6.8 and 6.1.1.4'
Zn Zn 0.2839 1.4301 'International Tables Vol C Tables 4.2.6.8 and 6.1.1.4'

loop_
_geom_angle_atom_site_label_1
_geom_angle_atom_site_label_2
_geom_angle_atom_site_label_3
_geom_angle
_geom_angle_site_symmetry_1
_geom_angle_site_symmetry_3
O11 Zn1 O1 109.86(17) 2_566 .
O11 Zn1 O19 117.47(19) 2_566 1_545
O1 Zn1 O19 110.90(19) . 1_545
O11 Zn1 O12 109.71(16) 2_566 1_455
O1 Zn1 O12 107.38(16) . 1_455
O19 Zn1 O12 100.77(19) 1_545 1_455
O4 Zn2 O2 89.79(16) . 2_566
O4 Zn2 O5 98.23(19) . .
O2 Zn2 O5 103.96(17) 2_566 .
O4 Zn2 N1 92.8(2) . .
O2 Zn2 N1 127.06(19) 2_566 .
O5 Zn2 N1 127.8(2) . .
O4 Zn2 N2 168.9(2) . .
O2 Zn2 N2 96.02(19) 2_566 .
O5 Zn2 N2 89.6(2) . .
N1 Zn2 N2 76.1(2) . .
O3 Zn3 O10 108.05(16) . .
O3 Zn3 O6 105.23(18) . .
O10 Zn3 O6 113.85(18) . .
O3 Zn3 O2 115.15(16) . 2_566
O10 Zn3 O2 106.26(16) . 2_566
O6 Zn3 O2 108.53(17) . 2_566
O8 Zn4 O21 108.21(18) 1_465 .
O8 Zn4 O7 115.33(18) 1_465 2_567
O21 Zn4 O7 115.13(19) . 2_567
O8 Zn4 O18 105.55(16) 1_465 .
O21 Zn4 O18 107.00(18) . .
O7 Zn4 O18 104.80(17) 2_567 .
O9 Zn5 O16 114.05(16) 1_565 .
O9 Zn5 O14 102.20(19) 1_565 .
O16 Zn5 O14 112.10(19) . .
O9 Zn5 O17 110.38(16) 1_565 2_577
O16 Zn5 O17 108.45(16) . 2_577
O14 Zn5 O17 109.52(19) . 2_577
O13 Zn6 O17 112.07(19) . 2_577
O13 Zn6 N3 124.2(2) . .
O17 Zn6 N3 122.60(19) 2_577 .
O13 Zn6 O15 94.41(19) . .
O17 Zn6 O15 93.03(16) 2_577 .
N3 Zn6 O15 93.3(2) . .
O13 Zn6 N4 88.2(2) . .
O17 Zn6 N4 94.40(18) 2_577 .
N3 Zn6 N4 77.7(2) . .
O15 Zn6 N4 170.5(2) . .
O1 P1 O3 113.1(2) . .
O1 P1 O2 112.5(2) . .
O3 P1 O2 109.3(2) . .
O1 P1 C1 106.8(3) . .
O3 P1 C1 108.7(2) . .
O2 P1 C1 106.0(2) . .
O12 P2 O11 115.2(2) . .
O12 P2 O10 110.0(2) . .
O11 P2 O10 110.9(2) . .
O12 P2 C8 109.0(2) . .
O11 P2 C8 107.8(3) . .
O10 P2 C8 103.1(2) . .
O8 P3 O7 113.1(2) . .
O8 P3 O9 111.1(2) . .
O7 P3 O9 112.3(2) . .
O8 P3 C15 106.3(3) . .
O7 P3 C15 106.6(2) . .
O9 P3 C15 106.8(3) . .
O18 P4 O16 113.4(2) . .
O18 P4 O17 110.8(2) . .
O16 P4 O17 110.1(2) . .
O18 P4 C22 110.9(2) . .
O16 P4 C22 105.8(3) . .
O17 P4 C22 105.5(2) . .
P1 O1 Zn1 139.2(3) . .
P1 O2 Zn3 119.2(2) . 2_566
P1 O2 Zn2 133.3(2) . 2_566
Zn3 O2 Zn2 106.05(18) 2_566 2_566
P1 O3 Zn3 139.9(3) . .
C21 O5 Zn2 134.2(4) . .
C21 O6 Zn3 128.1(4) . .
P3 O7 Zn4 122.8(2) . 2_567
P3 O8 Zn4 128.2(2) . 1_645
P3 O9 Zn5 127.3(2) . 1_545
P2 O10 Zn3 125.5(2) . .
P2 O11 Zn1 122.3(2) . 2_566
P2 O12 Zn1 128.1(2) . 1_655
C14 O13 Zn6 128.0(4) . .
C14 O14 Zn5 133.1(5) . .
P4 O16 Zn5 132.6(2) . .
P4 O17 Zn5 117.6(2) . 2_577
P4 O17 Zn6 125.9(2) . 2_577
Zn5 O17 Zn6 107.97(17) 2_577 2_577
P4 O18 Zn4 134.7(2) . .
C28 O19 Zn1 125.3(4) . 1_565
C7 O21 Zn4 123.6(4) . .
C33 N1 C29 118.5(6) . .
C33 N1 Zn2 117.7(5) . .
C29 N1 Zn2 123.5(5) . .
C34 N2 C38 117.9(6) . .
C34 N2 Zn2 116.7(5) . .
C38 N2 Zn2 124.6(5) . .
C43 N3 C39 119.0(7) . .
C43 N3 Zn6 116.5(5) . .
C39 N3 Zn6 123.7(5) . .
C44 N4 C48 118.7(7) . .
C44 N4 Zn6 111.8(5) . .
C48 N4 Zn6 128.3(5) . .
C6 C1 C2 118.0(5) . .
C6 C1 P1 120.5(4) . .
C2 C1 P1 121.5(4) . .
C3 C2 C1 121.5(5) . .
C3 C2 H2 119.2 . .
C1 C2 H2 119.2 . .
C4 C3 C2 119.3(6) . .
C4 C3 H3 120.3 . .
C2 C3 H3 120.3 . .
C5 C4 C3 119.6(5) . .
C5 C4 C7 120.0(6) . .
C3 C4 C7 120.4(6) . .
C4 C5 C6 121.5(6) . .
C4 C5 H5 119.3 . .
C6 C5 H5 119.3 . .
C1 C6 C5 120.0(6) . .
C1 C6 H6 120.0 . .
C5 C6 H6 120.0 . .
O21 C7 O22 126.4(6) . .
O21 C7 C4 116.7(6) . .
O22 C7 C4 116.9(6) . .
C9 C8 C13 119.2(6) . .
C9 C8 P2 122.6(5) . .
C13 C8 P2 118.0(5) . .
C8 C9 C10 120.8(6) . .
C8 C9 H9 119.6 . .
C10 C9 H9 119.6 . .
C11 C10 C9 120.5(6) . .
C11 C10 H10 119.8 . .
C9 C10 H10 119.8 . .
C12 C11 C10 118.9(6) . .
C12 C11 C14 120.6(6) . .
C10 C11 C14 120.5(6) . .
C11 C12 C13 121.0(6) . .
C11 C12 H12 119.5 . .
C13 C12 H12 119.5 . .
C8 C13 C12 119.5(6) . .
C8 C13 H13 120.3 . .
C12 C13 H13 120.3 . .
O13 C14 O14 126.5(6) . .
O13 C14 C11 116.6(6) . .
O14 C14 C11 116.9(6) . .
C16 C15 C20 117.1(5) . .
C16 C15 P3 121.6(5) . .
C20 C15 P3 121.3(5) . .
C15 C16 C17 122.1(6) . .
C15 C16 H16 119.0 . .
C17 C16 H16 119.0 . .
C16 C17 C18 120.2(6) . .
C16 C17 H17 119.9 . .
C18 C17 H17 119.9 . .
C19 C18 C17 118.9(6) . .
C19 C18 C21 119.8(6) . .
C17 C18 C21 121.3(6) . .
C20 C19 C18 119.3(6) . .
C20 C19 H19 120.3 . .
C18 C19 H19 120.3 . .
C19 C20 C15 122.4(6) . .
C19 C20 H20 118.8 . .
C15 C20 H20 118.8 . .
O5 C21 O6 125.0(6) . .
O5 C21 C18 118.3(6) . .
O6 C21 C18 116.7(6) . .
C27 C22 C23 119.8(5) . .
C27 C22 P4 123.0(5) . .
C23 C22 P4 117.2(4) . .
C24 C23 C22 118.8(6) . .
C24 C23 H23 120.6 . .
C22 C23 H23 120.6 . .
C23 C24 C25 121.4(6) . .
C23 C24 H24 119.3 . .
C25 C24 H24 119.3 . .
C26 C25 C24 118.3(6) . .
C26 C25 C28 123.3(5) . .
C24 C25 C28 118.4(6) . .
C25 C26 C27 121.0(6) . .
C25 C26 H26 119.5 . .
C27 C26 H26 119.5 . .
C22 C27 C26 120.6(6) . .
C22 C27 H27 119.7 . .
C26 C27 H27 119.7 . .
O20 C28 O19 124.8(6) . .
O20 C28 C25 120.8(6) . .
O19 C28 C25 114.4(6) . .
N1 C29 C30 121.1(8) . .
N1 C29 H29 119.5 . .
C30 C29 H29 119.5 . .
C31 C30 C29 119.8(9) . .
C31 C30 H30 120.1 . .
C29 C30 H30 120.1 . .
C30 C31 C32 121.0(8) . .
C30 C31 H31 119.5 . .
C32 C31 H31 119.5 . .
C33 C32 C31 115.1(8) . .
C33 C32 H32 122.4 . .
C31 C32 H32 122.4 . .
N1 C33 C32 124.4(7) . .
N1 C33 C34 115.6(6) . .
C32 C33 C34 120.1(7) . .
N2 C34 C35 122.5(7) . .
N2 C34 C33 112.4(6) . .
C35 C34 C33 125.1(7) . .
C34 C35 C36 118.3(8) . .
C34 C35 H35 120.9 . .
C36 C35 H35 120.9 . .
C37 C36 C35 122.3(8) . .
C37 C36 H36 118.8 . .
C35 C36 H36 118.8 . .
C36 C37 C38 116.8(8) . .
C36 C37 H37 121.6 . .
C38 C37 H37 121.6 . .
N2 C38 C37 122.2(8) . .
N2 C38 H38 118.9 . .
C37 C38 H38 118.9 . .
N3 C39 C40 122.0(8) . .
N3 C39 H39 119.0 . .
C40 C39 H39 119.0 . .
C39 C40 C41 115.9(9) . .
C39 C40 H40 122.0 . .
C41 C40 H40 122.0 . .
C42 C41 C40 118.8(10) . .
C42 C41 H41 120.6 . .
C40 C41 H41 120.6 . .
C41 C42 C43 123.1(10) . .
C41 C42 H42 118.4 . .
C43 C42 H42 118.4 . .
N3 C43 C42 120.4(8) . .
N3 C43 C44 114.9(7) . .
C42 C43 C44 124.4(7) . .
N4 C44 C45 119.2(8) . .
N4 C44 C43 116.9(7) . .
C45 C44 C43 123.9(8) . .
C46 C45 C44 115.9(9) . .
C46 C45 H45 122.0 . .
C44 C45 H45 122.0 . .
C45 C46 C47 126.4(9) . .
C45 C46 H46 116.8 . .
C47 C46 H46 116.8 . .
C46 C47 C48 113.8(10) . .
C46 C47 H47 123.1 . .
C48 C47 H47 123.1 . .
N4 C48 C47 125.6(9) . .
N4 C48 H48 117.2 . .
C47 C48 H48 117.2 . .

loop_
_geom_bond_atom_site_label_1
_geom_bond_atom_site_label_2
_geom_bond_distance
_geom_bond_site_symmetry_2
Zn1 O11 1.932(4) 2_566
Zn1 O1 1.938(4) .
Zn1 O19 1.942(4) 1_545
Zn1 O12 1.947(4) 1_455
Zn2 O4 2.017(4) .
Zn2 O2 2.022(4) 2_566
Zn2 O5 2.023(4) .
Zn2 N1 2.094(5) .
Zn2 N2 2.099(5) .
Zn3 O3 1.909(4) .
Zn3 O10 1.923(4) .
Zn3 O6 1.940(4) .
Zn3 O2 1.982(4) 2_566
Zn4 O8 1.922(4) 1_465
Zn4 O21 1.933(4) .
Zn4 O7 1.935(4) 2_567
Zn4 O18 1.967(4) .
Zn5 O9 1.886(4) 1_565
Zn5 O16 1.914(4) .
Zn5 O14 1.944(4) .
Zn5 O17 1.996(4) 2_577
Zn6 O13 1.982(4) .
Zn6 O17 2.005(4) 2_577
Zn6 N3 2.058(5) .
Zn6 O15 2.073(4) .
Zn6 N4 2.145(6) .
P1 O1 1.493(4) .
P1 O3 1.514(4) .
P1 O2 1.551(4) .
P1 C1 1.793(5) .
P2 O12 1.491(4) .
P2 O11 1.502(4) .
P2 O10 1.537(4) .
P2 C8 1.811(6) .
P3 O8 1.507(4) .
P3 O7 1.518(4) .
P3 O9 1.518(4) .
P3 C15 1.809(6) .
P4 O18 1.501(4) .
P4 O16 1.511(4) .
P4 O17 1.552(4) .
P4 C22 1.796(6) .
O2 Zn3 1.982(4) 2_566
O2 Zn2 2.022(4) 2_566
O5 C21 1.244(7) .
O6 C21 1.247(7) .
O7 Zn4 1.935(4) 2_567
O8 Zn4 1.922(4) 1_645
O9 Zn5 1.886(4) 1_545
O11 Zn1 1.932(4) 2_566
O12 Zn1 1.947(4) 1_655
O13 C14 1.252(8) .
O14 C14 1.256(8) .
O17 Zn5 1.996(4) 2_577
O17 Zn6 2.005(4) 2_577
O19 C28 1.287(7) .
O19 Zn1 1.942(4) 1_565
O20 C28 1.199(7) .
O21 C7 1.231(7) .
O22 C7 1.247(7) .
N1 C33 1.287(8) .
N1 C29 1.342(8) .
N2 C34 1.339(8) .
N2 C38 1.339(9) .
N3 C43 1.338(8) .
N3 C39 1.351(9) .
N4 C44 1.334(8) .
N4 C48 1.335(10) .
C1 C6 1.383(8) .
C1 C2 1.391(8) .
C2 C3 1.385(8) .
C2 H2 0.9300 .
C3 C4 1.385(8) .
C3 H3 0.9300 .
C4 C5 1.354(8) .
C4 C7 1.511(8) .
C5 C6 1.392(8) .
C5 H5 0.9300 .
C6 H6 0.9300 .
C8 C9 1.363(8) .
C8 C13 1.380(8) .
C9 C10 1.388(8) .
C9 H9 0.9300 .
C10 C11 1.376(9) .
C10 H10 0.9300 .
C11 C12 1.360(8) .
C11 C14 1.493(8) .
C12 C13 1.402(8) .
C12 H12 0.9300 .
C13 H13 0.9300 .
C15 C16 1.377(8) .
C15 C20 1.397(8) .
C16 C17 1.377(8) .
C16 H16 0.9300 .
C17 C18 1.396(8) .
C17 H17 0.9300 .
C18 C19 1.396(9) .
C18 C21 1.496(8) .
C19 C20 1.380(8) .
C19 H19 0.9300 .
C20 H20 0.9300 .
C22 C27 1.363(8) .
C22 C23 1.411(8) .
C23 C24 1.375(8) .
C23 H23 0.9300 .
C24 C25 1.401(8) .
C24 H24 0.9300 .
C25 C26 1.374(8) .
C25 C28 1.483(8) .
C26 C27 1.383(8) .
C26 H26 0.9300 .
C27 H27 0.9300 .
C29 C30 1.399(11) .
C29 H29 0.9300 .
C30 C31 1.296(12) .
C30 H30 0.9300 .
C31 C32 1.410(11) .
C31 H31 0.9300 .
C32 C33 1.405(9) .
C32 H32 0.9300 .
C33 C34 1.508(9) .
C34 C35 1.341(10) .
C35 C36 1.374(11) .
C35 H35 0.9300 .
C36 C37 1.318(12) .
C36 H36 0.9300 .
C37 C38 1.403(10) .
C37 H37 0.9300 .
C38 H38 0.9300 .
C39 C40 1.386(11) .
C39 H39 0.9300 .
C40 C41 1.442(13) .
C40 H40 0.9300 .
C41 C42 1.291(13) .
C41 H41 0.9300 .
C42 C43 1.356(11) .
C42 H42 0.9300 .
C43 C44 1.452(10) .
C44 C45 1.447(11) .
C45 C46 1.333(13) .
C45 H45 0.9300 .
C46 C47 1.335(14) .
C46 H46 0.9300 .
C47 C48 1.367(11) .
C47 H47 0.9300 .
C48 H48 0.9300 .
